data_4102474
loop_
_publ_author_name
'Scott R. Daly'
'Brian J. Bellott'
'Do Young Kim'
'Gregory S. Girolami'

_publ_contact_author_address
;Department of Chemistry, Box 4-6
University of Illinois at Urbana-Champaign
600 South Mathews
Urbana, IL 61801
;
_publ_contact_author_email girolami@scs.illinois.edu
_publ_contact_author_fax '(217) 333-2685'
_publ_contact_author_name 'Gregory S. Girolami'
_publ_contact_author_phone ' (217) 333-2729'
_publ_section_title
;
 Synthesis of the Long-Sought Unsubstituted Aminodiboranate
 Na(H3B-NH2-BH3) and Its N-Alkyl Analogs
;
_journal_name_full 'Journal of the American Chemical Society'
_journal_page_first 7254
_journal_page_last 7255
_journal_paper_doi 10.1021/ja1016427
_journal_volume 132
_journal_year 2010
_chemical_formula_sum 'C8 H22 B2 N Na O2'
_chemical_formula_weight 208.88
_chemical_name_systematic
; 
 ? 
;
_space_group_IT_number 2
_symmetry_cell_setting triclinic
_symmetry_space_group_name_Hall '-P 1'
_symmetry_space_group_name_H-M 'P -1'
_atom_sites_solution_hydrogens geom
_atom_sites_solution_primary direct
_atom_sites_solution_secondary difmap
_audit_creation_method SHELXL-97
_cell_angle_alpha 111.583(4)
_cell_angle_beta 101.318(4)
_cell_angle_gamma 101.330(4)
_cell_formula_units_Z 2
_cell_length_a 7.781(2)
_cell_length_b 9.048(3)
_cell_length_c 10.230(3)
_cell_measurement_reflns_used 828
_cell_measurement_temperature 193(2)
_cell_measurement_theta_max 28.25
_cell_measurement_theta_min 2.24
_cell_volume 627.5(3)
_computing_cell_refinement 'Bruker SAINT'
_computing_data_collection 'Bruker APEX2'
_computing_data_reduction 'Bruker SAINT'
_computing_molecular_graphics 'Bruker SHELXTL'
_computing_publication_material 'Bruker SHELXTL'
_computing_structure_refinement 'SHELXL-97 (Sheldrick, 1997)'
_computing_structure_solution 'SHELXS-97 (Sheldrick, 1990)'
_diffrn_ambient_temperature 193(2)
_diffrn_detector_area_resol_mean 8.33
_diffrn_measured_fraction_theta_full 0.941
_diffrn_measured_fraction_theta_max 0.941
_diffrn_measurement_device_type 'CCD area detector'
_diffrn_measurement_method 'phi and omega scans'
_diffrn_radiation_monochromator graphite
_diffrn_radiation_source 'fine-focus sealed tube'
_diffrn_radiation_type MoK\a
_diffrn_radiation_wavelength 0.71073
_diffrn_reflns_av_R_equivalents 0.0427
_diffrn_reflns_av_sigmaI/netI 0.0701
_diffrn_reflns_limit_h_max 10
_diffrn_reflns_limit_h_min -10
_diffrn_reflns_limit_k_max 11
_diffrn_reflns_limit_k_min -11
_diffrn_reflns_limit_l_max 13
_diffrn_reflns_limit_l_min -13
_diffrn_reflns_number 7712
_diffrn_reflns_theta_full 28.25
_diffrn_reflns_theta_max 28.25
_diffrn_reflns_theta_min 2.24
_exptl_absorpt_coefficient_mu 0.102
_exptl_absorpt_correction_T_max 0.98012
_exptl_absorpt_correction_T_min 0.93371
_exptl_absorpt_correction_type integration
_exptl_absorpt_process_details XPREP/SHELXTL
_exptl_crystal_colour colorless
_exptl_crystal_density_diffrn 1.105
_exptl_crystal_density_method 'not measured'
_exptl_crystal_description prism
_exptl_crystal_F_000 228
_exptl_crystal_size_max 0.46
_exptl_crystal_size_mid 0.36
_exptl_crystal_size_min 0.24
_refine_diff_density_max 0.641
_refine_diff_density_min -0.351
_refine_diff_density_rms 0.050
_refine_ls_extinction_method none
_refine_ls_goodness_of_fit_ref 0.962
_refine_ls_hydrogen_treatment mixed
_refine_ls_matrix_type full
_refine_ls_number_parameters 151
_refine_ls_number_reflns 2923
_refine_ls_number_restraints 0
_refine_ls_restrained_S_all 0.962
_refine_ls_R_factor_all 0.0905
_refine_ls_R_factor_gt 0.0525
_refine_ls_shift/su_max 0.000
_refine_ls_shift/su_mean 0.000
_refine_ls_structure_factor_coef Fsqd
_refine_ls_weighting_details 'calc w=1/[\s^2^(Fo^2^)+(0.0907P)^2^+0.0000P] where P=(Fo^2^+2Fc^2^)/3'
_refine_ls_weighting_scheme calc
_refine_ls_wR_factor_gt 0.1489
_refine_ls_wR_factor_ref 0.1586
_reflns_number_gt 1599
_reflns_number_total 2923
_reflns_threshold_expression >2sigma(I)
_cod_data_source_file ja1016427_si_002_1.cif
_cod_data_source_block f93d_face
_cod_database_code 4102474

loop_
_symmetry_equiv_pos_as_xyz
'x, y, z'
'-x, -y, -z'

loop_
_atom_site_label
_atom_site_type_symbol
_atom_site_fract_x
_atom_site_fract_y
_atom_site_fract_z
_atom_site_U_iso_or_equiv
_atom_site_adp_type
_atom_site_occupancy
_atom_site_symmetry_multiplicity
_atom_site_calc_flag
_atom_site_refinement_flags
Na1 Na 0.09483(11) 1.14755(9) 0.70878(8) 0.0354(3) Uani 1 1 d .
B1 B 0.1941(4) 0.8901(3) 0.5484(3) 0.0339(6) Uani 1 1 d .
H11 H 0.296(3) 0.963(3) 0.661(2) 0.041(6) Uiso 1 1 d .
H12 H 0.197(3) 0.973(2) 0.486(2) 0.028(5) Uiso 1 1 d .
H13 H 0.054(3) 0.861(2) 0.558(2) 0.033(5) Uiso 1 1 d .
B2 B 0.0944(4) 0.6225(3) 0.3035(3) 0.0366(6) Uani 1 1 d .
H21 H 0.110(3) 0.694(3) 0.235(2) 0.041(6) Uiso 1 1 d .
H22 H -0.045(3) 0.609(3) 0.318(2) 0.048(6) Uiso 1 1 d .
H23 H 0.112(3) 0.500(3) 0.249(2) 0.051(6) Uiso 1 1 d .
N1 N 0.2394(2) 0.72390(19) 0.46284(17) 0.0296(4) Uani 1 1 d .
C1 C 0.2445(3) 0.6224(3) 0.5496(2) 0.0406(6) Uani 1 1 d .
H1A H 0.2296 0.5052 0.4853 0.049 Uiso 1 1 calc R
H1B H 0.1457 0.6260 0.5977 0.049 Uiso 1 1 calc R
C2 C 0.4333(3) 0.7021(3) 0.6645(3) 0.0524(7) Uani 1 1 d .
H2A H 0.4256 0.7816 0.7588 0.063 Uiso 1 1 calc R
H2B H 0.4828 0.6161 0.6821 0.063 Uiso 1 1 calc R
C3 C 0.5547(3) 0.7924(3) 0.5996(3) 0.0478(6) Uani 1 1 d .
H3A H 0.6014 0.9133 0.6635 0.057 Uiso 1 1 calc R
H3B H 0.6603 0.7483 0.5881 0.057 Uiso 1 1 calc R
C4 C 0.4306(3) 0.7584(3) 0.4517(2) 0.0364(5) Uani 1 1 d .
H4A H 0.4611 0.8561 0.4291 0.044 Uiso 1 1 calc R
H4B H 0.4443 0.6614 0.3730 0.044 Uiso 1 1 calc R
O1 O 0.3573(2) 1.36449(18) 0.88662(16) 0.0450(4) Uani 1 1 d .
C11 C 0.3238(4) 1.5002(4) 0.9952(3) 0.0739(9) Uani 1 1 d .
H11A H 0.3091 1.4724 1.0781 0.089 Uiso 1 1 calc R
H11B H 0.2079 1.5170 0.9518 0.089 Uiso 1 1 calc R
C12 C 0.5259(4) 1.3448(3) 0.9491(3) 0.0573(7) Uani 1 1 d .
H12A H 0.5535 1.2543 0.8738 0.069 Uiso 1 1 calc R
H12B H 0.5156 1.3131 1.0307 0.069 Uiso 1 1 calc R
O2 O 0.0173(2) 1.04560(18) 0.88390(16) 0.0461(4) Uani 1 1 d .
C21 C 0.0139(5) 0.8836(3) 0.8758(3) 0.0727(9) Uani 1 1 d .
H21A H -0.1132 0.8091 0.8257 0.087 Uiso 1 1 calc R
H21B H 0.0917 0.8392 0.8144 0.087 Uiso 1 1 calc R
C22 C -0.0749(4) 1.1208(3) 0.9872(3) 0.0625(8) Uani 1 1 d .
H22A H -0.0566 1.2381 1.0026 0.075 Uiso 1 1 calc R
H22B H -0.2081 1.0628 0.9447 0.075 Uiso 1 1 calc R

loop_
_atom_site_aniso_label
_atom_site_aniso_U_11
_atom_site_aniso_U_22
_atom_site_aniso_U_33
_atom_site_aniso_U_23
_atom_site_aniso_U_13
_atom_site_aniso_U_12
Na1 0.0380(5) 0.0313(5) 0.0318(5) 0.0096(4) 0.0084(4) 0.0084(4)
B1 0.0360(14) 0.0286(12) 0.0340(13) 0.0095(11) 0.0109(11) 0.0101(11)
B2 0.0421(16) 0.0279(13) 0.0348(14) 0.0110(11) 0.0083(12) 0.0076(11)
N1 0.0342(10) 0.0250(8) 0.0328(9) 0.0136(7) 0.0131(8) 0.0093(7)
C1 0.0505(14) 0.0328(12) 0.0440(13) 0.0223(10) 0.0139(11) 0.0120(10)
C2 0.0604(16) 0.0546(15) 0.0519(15) 0.0330(13) 0.0090(13) 0.0241(13)
C3 0.0398(14) 0.0503(14) 0.0543(15) 0.0249(12) 0.0075(12) 0.0164(11)
C4 0.0376(12) 0.0348(11) 0.0416(12) 0.0166(10) 0.0183(10) 0.0135(10)
O1 0.0353(9) 0.0415(9) 0.0375(9) 0.0000(7) 0.0029(7) 0.0080(7)
C11 0.0388(15) 0.0759(19) 0.0594(18) -0.0181(14) 0.0019(13) 0.0208(14)
C12 0.0716(18) 0.0426(14) 0.0418(14) 0.0077(11) -0.0053(13) 0.0250(13)
O2 0.0797(12) 0.0377(9) 0.0372(9) 0.0218(7) 0.0292(9) 0.0277(8)
C21 0.138(3) 0.0525(16) 0.0615(18) 0.0338(14) 0.0564(19) 0.0529(18)
C22 0.106(2) 0.0543(16) 0.0523(16) 0.0296(13) 0.0389(16) 0.0474(16)

loop_
_atom_type_symbol
_atom_type_description
_atom_type_scat_dispersion_real
_atom_type_scat_dispersion_imag
_atom_type_scat_source
C C 0.0033 0.0016 'International Tables Vol C Tables 4.2.6.8 and 6.1.1.4'
H H 0.0000 0.0000 'International Tables Vol C Tables 4.2.6.8 and 6.1.1.4'
B B 0.0013 0.0007 'International Tables Vol C Tables 4.2.6.8 and 6.1.1.4'
N N 0.0061 0.0033 'International Tables Vol C Tables 4.2.6.8 and 6.1.1.4'
O O 0.0106 0.0060 'International Tables Vol C Tables 4.2.6.8 and 6.1.1.4'
Na Na 0.0362 0.0249 'International Tables Vol C Tables 4.2.6.8 and 6.1.1.4'

loop_
_geom_angle_atom_site_label_1
_geom_angle_atom_site_label_2
_geom_angle_atom_site_label_3
_geom_angle
_geom_angle_site_symmetry_1
_geom_angle_site_symmetry_3
O1 Na1 O2 93.58(7) . .
O1 Na1 B1 110.45(8) . .
O2 Na1 B1 97.85(7) . .
O1 Na1 B2 91.23(7) . 2_576
O2 Na1 B2 108.86(7) . 2_576
B1 Na1 B2 144.47(8) . 2_576
O1 Na1 B1 135.68(7) . 2_576
O2 Na1 B1 120.85(8) . 2_576
B1 Na1 B1 92.80(8) . 2_576
B2 Na1 B1 53.57(7) 2_576 2_576
O1 Na1 Na1 141.73(5) . 2_576
O2 Na1 Na1 118.99(5) . 2_576
B1 Na1 Na1 49.63(6) . 2_576
B2 Na1 Na1 96.00(6) 2_576 2_576
B1 Na1 Na1 43.17(5) 2_576 2_576
O1 Na1 H11 88.1(5) . .
O2 Na1 H11 88.7(5) . .
B1 Na1 H11 24.9(5) . .
B2 Na1 H11 162.5(5) 2_576 .
B1 Na1 H11 117.2(5) 2_576 .
Na1 Na1 H11 74.2(5) 2_576 .
O1 Na1 H12 108.3(4) . .
O2 Na1 H12 122.8(4) . .
B1 Na1 H12 25.1(4) . .
B2 Na1 H12 122.3(4) 2_576 .
B1 Na1 H12 77.5(4) 2_576 .
Na1 Na1 H12 38.2(4) 2_576 .
H11 Na1 H12 42.3(6) . .
O1 Na1 H13 131.7(5) . .
O2 Na1 H13 84.4(5) . .
B1 Na1 H13 24.4(5) . .
B2 Na1 H13 135.0(5) 2_576 .
B1 Na1 H13 82.4(5) 2_576 .
Na1 Na1 H13 43.5(5) 2_576 .
H11 Na1 H13 43.8(7) . .
H12 Na1 H13 41.6(6) . .
N1 B1 Na1 172.45(16) . .
N1 B1 Na1 94.71(12) . 2_576
Na1 B1 Na1 87.20(8) . 2_576
N1 B1 H11 110.4(11) . .
Na1 B1 H11 68.9(10) . .
Na1 B1 H11 153.8(10) 2_576 .
N1 B1 H12 111.5(9) . .
Na1 B1 H12 75.4(9) . .
Na1 B1 H12 52.5(9) 2_576 .
H11 B1 H12 108.6(14) . .
N1 B1 H13 109.9(10) . .
Na1 B1 H13 64.2(10) . .
Na1 B1 H13 65.9(10) 2_576 .
H11 B1 H13 110.2(15) . .
H12 B1 H13 106.1(14) . .
N1 B2 Na1 101.09(13) . 2_576
N1 B2 H21 110.1(11) . .
Na1 B2 H21 55.9(10) 2_576 .
N1 B2 H22 107.7(12) . .
Na1 B2 H22 58.2(11) 2_576 .
H21 B2 H22 108.0(16) . .
N1 B2 H23 110.7(12) . .
Na1 B2 H23 148.2(12) 2_576 .
H21 B2 H23 110.1(16) . .
H22 B2 H23 110.2(16) . .
C1 N1 C4 101.93(16) . .
C1 N1 B1 110.62(17) . .
C4 N1 B1 111.62(16) . .
C1 N1 B2 111.85(16) . .
C4 N1 B2 110.70(17) . .
B1 N1 B2 109.92(16) . .
N1 C1 C2 105.11(17) . .
N1 C1 H1A 110.7 . .
C2 C1 H1A 110.7 . .
N1 C1 H1B 110.7 . .
C2 C1 H1B 110.7 . .
H1A C1 H1B 108.8 . .
C3 C2 C1 105.42(19) . .
C3 C2 H2A 110.7 . .
C1 C2 H2A 110.7 . .
C3 C2 H2B 110.7 . .
C1 C2 H2B 110.7 . .
H2A C2 H2B 108.8 . .
C4 C3 C2 104.73(18) . .
C4 C3 H3A 110.8 . .
C2 C3 H3A 110.8 . .
C4 C3 H3B 110.8 . .
C2 C3 H3B 110.8 . .
H3A C3 H3B 108.9 . .
N1 C4 C3 106.17(18) . .
N1 C4 H4A 110.5 . .
C3 C4 H4A 110.5 . .
N1 C4 H4B 110.5 . .
C3 C4 H4B 110.5 . .
H4A C4 H4B 108.7 . .
C12 O1 C11 108.58(18) . .
C12 O1 Na1 126.15(13) . .
C11 O1 Na1 116.71(14) . .
O1 C11 C12 111.9(2) . 2_687
O1 C11 H11A 109.2 . .
C12 C11 H11A 109.2 2_687 .
O1 C11 H11B 109.2 . .
C12 C11 H11B 109.2 2_687 .
H11A C11 H11B 107.9 . .
O1 C12 C11 110.9(2) . 2_687
O1 C12 H12A 109.5 . .
C11 C12 H12A 109.5 2_687 .
O1 C12 H12B 109.5 . .
C11 C12 H12B 109.5 2_687 .
H12A C12 H12B 108.1 . .
C21 O2 C22 109.51(18) . .
C21 O2 Na1 124.83(14) . .
C22 O2 Na1 123.97(13) . .
C22 C21 O2 114.5(2) 2_577 .
C22 C21 H21A 108.6 2_577 .
O2 C21 H21A 108.6 . .
C22 C21 H21B 108.6 2_577 .
O2 C21 H21B 108.6 . .
H21A C21 H21B 107.6 . .
C21 C22 O2 113.6(2) 2_577 .
C21 C22 H22A 108.8 2_577 .
O2 C22 H22A 108.8 . .
C21 C22 H22B 108.8 2_577 .
O2 C22 H22B 108.8 . .
H22A C22 H22B 107.7 . .

loop_
_geom_bond_atom_site_label_1
_geom_bond_atom_site_label_2
_geom_bond_distance
_geom_bond_site_symmetry_2
Na1 O1 2.3816(17) .
Na1 O2 2.4179(17) .
Na1 B1 2.666(3) .
Na1 B2 2.799(3) 2_576
Na1 B1 2.968(3) 2_576
Na1 Na1 3.8912(18) 2_576
Na1 H11 2.49(2) .
Na1 H12 2.623(19) .
Na1 H13 2.401(19) .
B1 N1 1.585(3) .
B1 Na1 2.968(3) 2_576
B1 H11 1.13(2) .
B1 H12 1.149(19) .
B1 H13 1.10(2) .
B2 N1 1.594(3) .
B2 Na1 2.799(3) 2_576
B2 H21 1.12(2) .
B2 H22 1.11(2) .
B2 H23 1.09(2) .
N1 C1 1.494(2) .
N1 C4 1.495(3) .
C1 C2 1.531(3) .
C1 H1A 0.9900 .
C1 H1B 0.9900 .
C2 C3 1.530(3) .
C2 H2A 0.9900 .
C2 H2B 0.9900 .
C3 C4 1.512(3) .
C3 H3A 0.9900 .
C3 H3B 0.9900 .
C4 H4A 0.9900 .
C4 H4B 0.9900 .
O1 C12 1.417(3) .
O1 C11 1.430(3) .
C11 C12 1.472(4) 2_687
C11 H11A 0.9900 .
C11 H11B 0.9900 .
C12 C11 1.472(4) 2_687
C12 H12A 0.9900 .
C12 H12B 0.9900 .
O2 C21 1.432(3) .
O2 C22 1.433(3) .
C21 C22 1.407(4) 2_577
C21 H21A 0.9900 .
C21 H21B 0.9900 .
C22 C21 1.407(4) 2_577
C22 H22A 0.9900 .
C22 H22B 0.9900 .
